data_2205807
loop_
_publ_author_name
'Lei Wang'
'Dong-Hui Zhou'
'Jing-Ping Zhang'

_publ_section_title
;<i>catena</i>-Poly[[[bis(2-pyridinecarboxylato-\k^2^<i>N</i>,<i>O</i>)copper(II)]-\m-benzene-1,2,4,5-tetracarboxylic
 acid] dihydrate]
;
_journal_issue 5
_journal_name_full 'Acta Crystallographica Section E'
_journal_page_first m958
_journal_page_last m960
_journal_paper_doi 10.1107/S1600536805011979
_journal_volume 61
_journal_year 2005
_chemical_formula_iupac '[Cu (C10 H6 O8) (C6 H4 N O2)2], 2H2 O'
_chemical_formula_moiety 'C22 H14 Cu N2 O12, 2H2 O'
_chemical_formula_sum 'C22 H18 Cu N2 O14'
_chemical_formula_weight 597.92
_chemical_name_systematic
;
 ?
;
_space_group_IT_number 15
_symmetry_cell_setting monoclinic
_symmetry_space_group_name_Hall '-C 2yc'
_symmetry_space_group_name_H-M 'C 1 2/c 1'
_atom_sites_solution_hydrogens difmap
_atom_sites_solution_primary direct
_atom_sites_solution_secondary difmap
_audit_creation_method SHELXL-97
_cell_angle_alpha 90.00
_cell_angle_beta 90.487(2)
_cell_angle_gamma 90.00
_cell_formula_units_Z 4
_cell_length_a 14.5546(6)
_cell_length_b 11.5095(4)
_cell_length_c 13.9115(6)
_cell_measurement_reflns_used 2670
_cell_measurement_temperature 153(2)
_cell_measurement_theta_max 27.48
_cell_measurement_theta_min 2.26
_cell_volume 2330.32(16)
_computing_cell_refinement 'RAPID AUTO'
_computing_data_collection 'RAPID AUTO (Rigaku, 2001)'
_computing_data_reduction 'RAPID AUTO'
_computing_molecular_graphics 'XP (Bruker, 1998)'
_computing_publication_material SHELXL97
_computing_structure_refinement 'SHELXL97 (Sheldrick, 1997)'
_computing_structure_solution 'SHELXS97 (Sheldrick, 1997)'
_diffrn_ambient_temperature 153(2)
_diffrn_detector_area_resol_mean 9
_diffrn_measured_fraction_theta_full 1.000
_diffrn_measured_fraction_theta_max 1.000
_diffrn_measurement_device_type 'Rigaku R-AXIS RAPID IP'
_diffrn_measurement_method '\w scans'
_diffrn_radiation_monochromator graphite
_diffrn_radiation_source 'fine-focus sealed tube'
_diffrn_radiation_type MoK\a
_diffrn_radiation_wavelength 0.71073
_diffrn_reflns_av_R_equivalents 0.0000
_diffrn_reflns_av_sigmaI/netI 0.0335
_diffrn_reflns_limit_h_max 18
_diffrn_reflns_limit_h_min 0
_diffrn_reflns_limit_k_max 14
_diffrn_reflns_limit_k_min 0
_diffrn_reflns_limit_l_max 17
_diffrn_reflns_limit_l_min -18
_diffrn_reflns_number 2670
_diffrn_reflns_theta_full 27.48
_diffrn_reflns_theta_max 27.48
_diffrn_reflns_theta_min 2.26
_diffrn_standards_number 0
_exptl_absorpt_coefficient_mu 1.019
_exptl_absorpt_correction_T_max 0.846
_exptl_absorpt_correction_T_min 0.749
_exptl_absorpt_correction_type multi-scan
_exptl_absorpt_process_details '(ABSCOR; Higashi, 1995)'
_exptl_crystal_colour blue
_exptl_crystal_density_diffrn 1.704
_exptl_crystal_density_method 'not measured'
_exptl_crystal_description block
_exptl_crystal_F_000 1220
_exptl_crystal_size_max 0.452
_exptl_crystal_size_mid 0.255
_exptl_crystal_size_min 0.163
_refine_diff_density_max 0.285
_refine_diff_density_min -0.263
_refine_ls_extinction_method none
_refine_ls_goodness_of_fit_ref 0.951
_refine_ls_hydrogen_treatment refall
_refine_ls_matrix_type full
_refine_ls_number_parameters 214
_refine_ls_number_reflns 2670
_refine_ls_number_restraints 0
_refine_ls_restrained_S_all 0.951
_refine_ls_R_factor_all 0.0369
_refine_ls_R_factor_gt 0.0274
_refine_ls_shift/su_max 0.001
_refine_ls_shift/su_mean <0.0001
_refine_ls_structure_factor_coef Fsqd
_refine_ls_weighting_details 'w = 1/[\s^2^(Fo^2^)+(0.0434P)^2^] where P=(Fo^2^+2Fc^2^)/3'
_refine_ls_weighting_scheme calc
_refine_ls_wR_factor_gt 0.0699
_refine_ls_wR_factor_ref 0.0722
_reflns_number_gt 2083
_reflns_number_total 2670
_reflns_threshold_expression I>2\s(I)
_cod_data_source_file sj6068.cif
_cod_data_source_block I
_cod_depositor_comments
;
The following automatic conversions were performed:
'_symmetry_cell_setting' value 'Monoclinic' changed to 'monoclinic'
according to '/home/saulius/struct/CIF-dictionaries/cif_core.dic'
dictionary named 'cif_core.dic' version 2.4.1 from 2010-06-29.

Automatic conversion script
Id: cif_fix_enum 1527 2010-12-29 10:47:43Z saulius 

The following automatic conversions were performed:

'_symmetry_cell_setting' value 'Monoclinic' changed to 'monoclinic'
according to /home/saulius/struct/CIF-dictionaries/cif_core.dic
dictionary named 'cif_core.dic' version 2.4.1 from 2010-06-29.

Automatic conversion script
Id: cif_fix_values 1715 2011-07-08 13:25:40Z adriana 
;
_cod_original_sg_symbol_H-M 'C 2/c '
_cod_database_code 2205807
_cod_database_fobs_code 2205807

loop_
_symmetry_equiv_pos_as_xyz
'x, y, z'
'-x, y, -z+1/2'
'x+1/2, y+1/2, z'
'-x+1/2, y+1/2, -z+1/2'
'-x, -y, -z'
'x, -y, z-1/2'
'-x+1/2, -y+1/2, -z'
'x+1/2, -y+1/2, z-1/2'

loop_
_atom_site_label
_atom_site_fract_x
_atom_site_fract_y
_atom_site_fract_z
_atom_site_U_iso_or_equiv
_atom_site_adp_type
_atom_site_calc_flag
_atom_site_refinement_flags
_atom_site_occupancy
_atom_site_type_symbol
Cu1 0.2500 0.2500 0.5000 0.02885(10) Uani d S 1 Cu
N1 0.38114(9) 0.28862(12) 0.49034(9) 0.0255(3) Uani d . 1 N
O1 0.24538(8) 0.31140(11) 0.36821(8) 0.0316(3) Uani d . 1 O
O2 0.33305(8) 0.39563(12) 0.25818(8) 0.0380(3) Uani d . 1 O
O3 0.23959(8) 0.44551(11) 0.57931(8) 0.0344(3) Uani d . 1 O
O4 0.18872(9) 0.61054(12) 0.64210(10) 0.0415(3) Uani d . 1 O
H4A 0.2380(17) 0.610(2) 0.6754(16) 0.067(8) Uiso d . 1 H
O5 0.12605(10) 0.59630(18) 0.28900(9) 0.0710(5) Uani d . 1 O
O6 0.22089(10) 0.61049(15) 0.41248(10) 0.0478(4) Uani d . 1 O
H6A 0.2527(19) 0.629(2) 0.370(2) 0.076(9) Uiso d . 1 H
C1 0.40153(11) 0.34157(16) 0.40714(11) 0.0286(4) Uani d . 1 C
C2 0.48814(13) 0.3815(2) 0.38824(14) 0.0448(5) Uani d . 1 C
H2 0.4995(15) 0.4195(19) 0.3323(15) 0.052(6) Uiso d . 1 H
C3 0.55649(14) 0.3655(2) 0.45715(15) 0.0492(6) Uani d . 1 C
H3 0.6130(18) 0.391(2) 0.4451(16) 0.066(7) Uiso d . 1 H
C4 0.53578(13) 0.31102(18) 0.54120(13) 0.0399(5) Uani d . 1 C
H4 0.5775(14) 0.3024(18) 0.5897(14) 0.044(6) Uiso d . 1 H
C5 0.44737(12) 0.27373(16) 0.55611(12) 0.0311(4) Uani d . 1 C
H5 0.4297(13) 0.2373(14) 0.6079(14) 0.028(5) Uiso d . 1 H
C6 0.32148(11) 0.35129(15) 0.33817(11) 0.0286(4) Uani d . 1 C
C7 0.08886(11) 0.51270(14) 0.53782(11) 0.0257(3) Uani d . 1 C
C8 0.07126(11) 0.53943(15) 0.44159(11) 0.0272(4) Uani d . 1 C
C9 -0.01711(11) 0.52590(15) 0.40518(12) 0.0290(4) Uani d . 1 C
H9 -0.0264(13) 0.5411(15) 0.3401(13) 0.035(5) Uiso d . 1 H
C10 0.18161(11) 0.51963(15) 0.58646(11) 0.0263(3) Uani d . 1 C
C11 0.14177(12) 0.58414(17) 0.37275(12) 0.0342(4) Uani d . 1 C
O7 0.33615(10) 0.35078(16) 0.76704(10) 0.0419(3) Uani d . 1 O
H7B 0.3333(18) 0.416(2) 0.7376(19) 0.077(9) Uiso d . 1 H
H7A 0.319(2) 0.296(3) 0.729(2) 0.090(10) Uiso d . 1 H

loop_
_atom_site_aniso_label
_atom_site_aniso_U_11
_atom_site_aniso_U_22
_atom_site_aniso_U_33
_atom_site_aniso_U_12
_atom_site_aniso_U_13
_atom_site_aniso_U_23
Cu1 0.01979(15) 0.04419(19) 0.02249(14) -0.00174(13) -0.00453(10) 0.00631(13)
N1 0.0228(7) 0.0312(7) 0.0223(6) 0.0028(6) -0.0035(5) -0.0006(6)
O1 0.0230(6) 0.0457(7) 0.0260(6) -0.0029(5) -0.0063(5) 0.0054(5)
O2 0.0304(7) 0.0564(8) 0.0272(6) -0.0006(6) -0.0041(5) 0.0122(6)
O3 0.0252(6) 0.0408(7) 0.0372(6) 0.0069(5) -0.0065(5) -0.0086(6)
O4 0.0354(7) 0.0433(8) 0.0453(7) 0.0080(6) -0.0196(6) -0.0180(6)
O5 0.0414(8) 0.1460(16) 0.0256(7) -0.0260(10) -0.0061(6) 0.0110(9)
O6 0.0343(7) 0.0779(11) 0.0311(7) -0.0214(7) -0.0066(6) 0.0112(7)
C1 0.0245(8) 0.0384(10) 0.0228(7) 0.0012(7) -0.0031(6) 0.0008(7)
C2 0.0302(10) 0.0718(15) 0.0325(9) -0.0098(10) -0.0013(8) 0.0100(10)
C3 0.0231(9) 0.0806(17) 0.0439(11) -0.0113(10) -0.0041(8) 0.0026(11)
C4 0.0276(9) 0.0561(13) 0.0357(10) 0.0029(9) -0.0125(8) -0.0047(9)
C5 0.0283(9) 0.0406(11) 0.0244(8) 0.0038(7) -0.0058(7) 0.0005(8)
C6 0.0265(8) 0.0361(9) 0.0232(7) 0.0024(7) -0.0047(6) 0.0014(7)
C7 0.0229(8) 0.0292(8) 0.0249(7) 0.0023(7) -0.0064(6) -0.0040(7)
C8 0.0252(8) 0.0328(9) 0.0237(7) 0.0017(7) -0.0028(6) -0.0036(7)
C9 0.0277(9) 0.0377(10) 0.0215(7) 0.0008(7) -0.0063(6) -0.0009(7)
C10 0.0247(8) 0.0335(9) 0.0206(7) -0.0007(7) -0.0041(6) -0.0010(7)
C11 0.0281(9) 0.0474(11) 0.0269(8) -0.0037(8) -0.0029(7) -0.0001(8)
O7 0.0416(8) 0.0482(9) 0.0359(7) 0.0047(7) -0.0039(6) -0.0034(7)

loop_
_atom_type_symbol
_atom_type_description
_atom_type_scat_dispersion_real
_atom_type_scat_dispersion_imag
_atom_type_scat_source
C C 0.0033 0.0016 'International Tables Vol C Tables 4.2.6.8 and 6.1.1.4'
H H 0.0000 0.0000 'International Tables Vol C Tables 4.2.6.8 and 6.1.1.4'
N N 0.0061 0.0033 'International Tables Vol C Tables 4.2.6.8 and 6.1.1.4'
O O 0.0106 0.0060 'International Tables Vol C Tables 4.2.6.8 and 6.1.1.4'
Cu Cu 0.3201 1.2651 'International Tables Vol C Tables 4.2.6.8 and 6.1.1.4'

loop_
_geom_angle_atom_site_label_1
_geom_angle_atom_site_label_2
_geom_angle_atom_site_label_3
_geom_angle_site_symmetry_1
_geom_angle_site_symmetry_3
_geom_angle
_geom_angle_publ_flag
N1 Cu1 N1 . 7_556 180.0 no
N1 Cu1 O1 . . 83.14(5) yes
N1 Cu1 O1 7_556 . 96.86(5) no
N1 Cu1 O1 . 7_556 96.86(5) no
N1 Cu1 O1 7_556 7_556 83.14(5) no
O1 Cu1 O1 . 7_556 180.0 no
C5 N1 C1 . . 119.03(15) no
C5 N1 Cu1 . . 128.34(12) no
C1 N1 Cu1 . . 112.54(10) no
C6 O1 Cu1 . . 114.39(9) no
C10 O4 H4A . . 112.0(17) no
C11 O6 H6A . . 105.2(19) no
N1 C1 C2 . . 121.89(15) no
N1 C1 C6 . . 114.00(14) no
C2 C1 C6 . . 124.11(15) no
C1 C2 C3 . . 118.56(18) no
C1 C2 H2 . . 120.1(14) no
C3 C2 H2 . . 121.4(14) no
C4 C3 C2 . . 119.44(19) no
C4 C3 H3 . . 121.8(15) no
C2 C3 H3 . . 118.8(15) no
C3 C4 C5 . . 119.17(17) no
C3 C4 H4 . . 122.4(13) no
C5 C4 H4 . . 118.3(13) no
N1 C5 C4 . . 121.90(17) no
N1 C5 H5 . . 114.3(13) no
C4 C5 H5 . . 123.8(13) no
O2 C6 O1 . . 124.72(15) no
O2 C6 C1 . . 119.53(15) no
O1 C6 C1 . . 115.75(13) no
C9 C7 C8 5_566 . 119.03(14) no
C9 C7 C10 5_566 . 115.81(14) no
C8 C7 C10 . . 125.14(15) no
C9 C8 C7 . . 119.19(15) no
C9 C8 C11 . . 116.26(14) no
C7 C8 C11 . . 124.54(15) no
C8 C9 C7 . 5_566 121.77(15) no
C8 C9 H9 . . 117.5(12) no
C7 C9 H9 5_566 . 120.7(12) no
O3 C10 O4 . . 124.38(15) no
O3 C10 C7 . . 123.43(15) no
O4 C10 C7 . . 112.02(14) no
O5 C11 O6 . . 123.07(17) no
O5 C11 C8 . . 122.46(16) no
O6 C11 C8 . . 114.45(14) no
H7B O7 H7A . . 110(3) no

loop_
_geom_bond_atom_site_label_1
_geom_bond_atom_site_label_2
_geom_bond_site_symmetry_2
_geom_bond_distance
_geom_bond_publ_flag
Cu1 N1 . 1.9654(14) yes
Cu1 N1 7_556 1.9654(14) no
Cu1 O1 . 1.9655(11) yes
Cu1 O1 7_556 1.9655(11) no
N1 C5 . 1.3346(19) no
N1 C1 . 1.344(2) no
O1 C6 . 1.273(2) no
O2 C6 . 1.2370(19) no
O3 C10 . 1.2046(19) no
O4 C10 . 1.305(2) no
O4 H4A . 0.85(2) no
O5 C11 . 1.194(2) no
O6 C11 . 1.309(2) no
O6 H6A . 0.79(3) no
C1 C2 . 1.369(2) no
C1 C6 . 1.507(2) no
C2 C3 . 1.388(3) no
C2 H2 . 0.91(2) no
C3 C4 . 1.363(3) no
C3 H3 . 0.89(3) no
C4 C5 . 1.374(3) no
C4 H4 . 0.91(2) no
C5 H5 . 0.874(19) no
C7 C9 5_566 1.389(2) no
C7 C8 . 1.395(2) no
C7 C10 . 1.507(2) no
C8 C9 . 1.387(2) no
C8 C11 . 1.501(2) no
C9 C7 5_566 1.389(2) no
C9 H9 . 0.931(18) no
O7 H7B . 0.86(3) no
O7 H7A . 0.85(3) no
Cu1 O3 . 2.5113(12) yes

loop_
_geom_hbond_atom_site_label_D
_geom_hbond_atom_site_label_H
_geom_hbond_atom_site_label_A
_geom_hbond_site_symmetry_A
_geom_hbond_distance_DH
_geom_hbond_distance_HA
_geom_hbond_distance_DA
_geom_hbond_angle_DHA
_geom_hbond_publ_flag
O7 H7A O1 7_556 0.85(3) 2.06(3) 2.8973(19) 168(3) yes
O7 H7B O2 6_566 0.86(3) 2.19(3) 2.922(2) 144(2) yes
O7 H7B O3 . 0.86(3) 2.60(3) 3.1498(18) 123(2) yes
O4 H4A O2 6_566 0.85(2) 1.79(2) 2.6397(17) 173(2) yes
O6 H6A O7 6_565 0.79(3) 1.90(3) 2.677(2) 171(3) yes

loop_
_geom_torsion_atom_site_label_1
_geom_torsion_atom_site_label_2
_geom_torsion_atom_site_label_3
_geom_torsion_atom_site_label_4
_geom_torsion_site_symmetry_1
_geom_torsion_site_symmetry_4
_geom_torsion
_geom_torsion_publ_flag
N1 Cu1 N1 C5 7_556 . 13E1(5) no
O1 Cu1 N1 C5 . . -179.53(16) no
O1 Cu1 N1 C5 7_556 . 0.47(16) no
N1 Cu1 N1 C1 7_556 . -5E1(4) no
O1 Cu1 N1 C1 . . 3.96(11) no
O1 Cu1 N1 C1 7_556 . -176.04(11) no
N1 Cu1 O1 C6 . . -3.06(12) no
N1 Cu1 O1 C6 7_556 . 176.94(12) no
O1 Cu1 O1 C6 7_556 . 13E1(10) no
C5 N1 C1 C2 . . -0.5(3) no
Cu1 N1 C1 C2 . . 176.34(16) no
C5 N1 C1 C6 . . 178.98(15) no
Cu1 N1 C1 C6 . . -4.15(18) no
N1 C1 C2 C3 . . 0.6(3) no
C6 C1 C2 C3 . . -178.88(19) no
C1 C2 C3 C4 . . -0.1(3) no
C2 C3 C4 C5 . . -0.4(3) no
C1 N1 C5 C4 . . 0.0(3) no
Cu1 N1 C5 C4 . . -176.30(14) no
C3 C4 C5 N1 . . 0.4(3) no
Cu1 O1 C6 O2 . . -178.68(14) no
Cu1 O1 C6 C1 . . 1.60(19) no
N1 C1 C6 O2 . . -177.97(15) no
C2 C1 C6 O2 . . 1.5(3) no
N1 C1 C6 O1 . . 1.8(2) no
C2 C1 C6 O1 . . -178.75(18) no
C9 C7 C8 C9 5_566 . -0.5(3) no
C10 C7 C8 C9 . . 178.07(16) no
C9 C7 C8 C11 5_566 . 178.70(16) no
C10 C7 C8 C11 . . -2.7(3) no
C7 C8 C9 C7 . 5_566 0.5(3) no
C11 C8 C9 C7 . 5_566 -178.75(16) no
C9 C7 C10 O3 5_566 . 98.5(2) no
C8 C7 C10 O3 . . -80.1(2) no
C9 C7 C10 O4 5_566 . -76.90(19) no
C8 C7 C10 O4 . . 104.47(19) no
C9 C8 C11 O5 . . -7.5(3) no
C7 C8 C11 O5 . . 173.2(2) no
C9 C8 C11 O6 . . 171.29(17) no
C7 C8 C11 O6 . . -8.0(3) no
